data_1545963
loop_
_publ_author_name
'Anderson, James C.'
'Campbell, Ian B.'
'Campos, Sebastien'
'Rundell, Christopher D.'
'Shannon, Jonathan'
'Tizzard, Graham J.'

_publ_section_title
;
 Base-Controlled Diastereoselective Synthesis of Either anti- or
 syn-\b-Aminonitriles.
;
_journal_issue 7
_journal_name_full 'Organic letters'
_journal_page_first 1918
_journal_page_last 1921
_journal_paper_doi 10.1021/acs.orglett.7b00679
_journal_volume 19
_journal_year 2017
_chemical_formula_moiety 'C23 H21 Br N2 O'
_chemical_formula_sum 'C23 H21 Br N2 O'
_chemical_formula_weight 421.33
_space_group_crystal_system monoclinic
_space_group_IT_number 14
_space_group_name_Hall '-P 2yn'
_space_group_name_H-M_alt 'P 1 21/n 1'
_symmetry_space_group_name_Hall '-P 2yn'
_symmetry_space_group_name_H-M 'P 1 21/n 1'
_atom_sites_solution_hydrogens mixed
_audit_creation_date 2016-08-09
_audit_creation_method
;
Olex2 1.2-alpha
(compiled 2016.07.26 svn.r3321 for OlexSys, GUI svn.r5206)
;
_cell_angle_alpha 90
_cell_angle_beta 96.595(7)
_cell_angle_gamma 90
_cell_formula_units_Z 4
_cell_length_a 9.5441(2)
_cell_length_b 7.5459(2)
_cell_length_c 27.2946(19)
_cell_measurement_reflns_used 4225
_cell_measurement_temperature 100(2)
_cell_measurement_theta_max 66.5
_cell_measurement_theta_min 3.3
_cell_volume 1952.72(15)
_computing_data_collection 'CrystalClear-SM Expert 2.0 r13 (Rigaku, 2011)'
_computing_molecular_graphics 'Olex2 (Dolomanov et al., 2009)'
_computing_publication_material 'Olex2 (Dolomanov et al., 2009)'
_computing_structure_refinement 'ShelXL (Sheldrick, 2015)'
_diffrn_ambient_temperature 100(2)
_diffrn_detector 'CCD area detector'
_diffrn_detector_area_resol_mean 22.2222
_diffrn_detector_type 'Rigaku HG Saturn944+ (2x2 bin mode)'
_diffrn_measured_fraction_theta_full 0.984
_diffrn_measured_fraction_theta_max 0.984
_diffrn_measurement_device 'four-circle quarter \c goniometer'
_diffrn_measurement_device_type
'Rigaku 007HF equipped with Varimax confocal mirrors and an AFC11 goniometer and HG Saturn 944+ detector'
_diffrn_measurement_method 'profile data from \w-scans'
_diffrn_measurement_specimen_support 'MiTeGen MicroLoop'
_diffrn_radiation_collimation 0.3
_diffrn_radiation_monochromator 'Confocal mirrors, Varimax'
_diffrn_radiation_probe x-ray
_diffrn_radiation_type CuK\a
_diffrn_radiation_wavelength 1.54187
_diffrn_reflns_av_R_equivalents 0.1017
_diffrn_reflns_av_unetI/netI 0.1067
_diffrn_reflns_Laue_measured_fraction_full 0.984
_diffrn_reflns_Laue_measured_fraction_max 0.984
_diffrn_reflns_limit_h_max 11
_diffrn_reflns_limit_h_min -11
_diffrn_reflns_limit_k_max 7
_diffrn_reflns_limit_k_min -8
_diffrn_reflns_limit_l_max 27
_diffrn_reflns_limit_l_min -32
_diffrn_reflns_number 11530
_diffrn_reflns_point_group_measured_fraction_full 0.984
_diffrn_reflns_point_group_measured_fraction_max 0.984
_diffrn_reflns_theta_full 66.563
_diffrn_reflns_theta_max 66.563
_diffrn_reflns_theta_min 6.366
_diffrn_source 'Rotating Anode'
_diffrn_source_current 30.0
_diffrn_source_power 1.2
_diffrn_source_target Cu
_diffrn_source_type 'Rigaku 007HF'
_diffrn_source_voltage 40.0
_exptl_absorpt_coefficient_mu 2.977
_exptl_absorpt_correction_T_max 0.9708
_exptl_absorpt_correction_T_min 0.7551
_exptl_absorpt_correction_type multi-scan
_exptl_absorpt_process_details 'CrystalClear-SM Expert 2.0 r13 (Rigaku, 2011)'
_exptl_crystal_colour colourless
_exptl_crystal_colour_primary colourless
_exptl_crystal_density_diffrn 1.433
_exptl_crystal_description block
_exptl_crystal_F_000 864
_exptl_crystal_size_max 0.1
_exptl_crystal_size_mid 0.08
_exptl_crystal_size_min 0.01
_refine_diff_density_max 1.886
_refine_diff_density_min -1.168
_refine_diff_density_rms 0.148
_refine_ls_extinction_coef 0.0039(8)
_refine_ls_extinction_expression Fc^*^=kFc[1+0.001xFc^2^\l^3^/sin(2\q)]^-1/4^
_refine_ls_extinction_method 'SHELXL-2014/7 (Sheldrick 2014'
_refine_ls_goodness_of_fit_ref 1.170
_refine_ls_hydrogen_treatment mixed
_refine_ls_matrix_type full
_refine_ls_number_parameters 249
_refine_ls_number_reflns 3395
_refine_ls_number_restraints 1
_refine_ls_restrained_S_all 1.170
_refine_ls_R_factor_all 0.1007
_refine_ls_R_factor_gt 0.0862
_refine_ls_shift/su_max 0.000
_refine_ls_shift/su_mean 0.000
_refine_ls_structure_factor_coef Fsqd
_refine_ls_weighting_details 'w=1/[\s^2^(Fo^2^)+(0.1359P)^2^] where P=(Fo^2^+2Fc^2^)/3'
_refine_ls_weighting_scheme calc
_refine_ls_wR_factor_gt 0.2244
_refine_ls_wR_factor_ref 0.2442
_reflns_Friedel_coverage 0.000
_reflns_number_gt 2555
_reflns_number_total 3395
_reflns_threshold_expression 'I > 2\s(I)'
_cod_data_source_file ol7b00679_si_002.cif
_cod_data_source_block 2011ncs0389aa
_cod_database_code 1545963
_shelx_space_group_comment
;
The symmetry employed for this shelxl refinement is uniquely defined
by the following loop, which should always be used as a source of
symmetry information in preference to the above space-group names.
They are only intended as comments.
;
_shelx_estimated_absorpt_t_max 0.971
_shelx_estimated_absorpt_t_min 0.755
_olex2_refinement_description
;
1. Fixed Uiso
 At 1.2 times of:
  All C(H) groups, All C(H,H) groups, All O(H) groups
 At 1.5 times of:
  All C(H,H,H) groups
2. Restrained distances
 N1-H1A
 0.88 with sigma of 0.02
3.a Ternary CH refined with riding coordinates:
 C1(H1), C2(H2)
3.b Secondary CH2 refined with riding coordinates:
 C3(H3A,H3B)
3.c Aromatic/amide H refined with riding coordinates:
 C5(H5), C6(H6), C7(H7), C8(H8), C9(H9), C12(H12), C13(H13), C14(H14),
 C15(H15), C17(H17), C18(H18), C20(H20), C21(H21)
3.d Idealised Me refined as rotating group:
 C22(H22A,H22B,H22C)
;
_shelx_shelxl_version_number 2014/7
_olex2_diffrn_ambient_temperature_device 'Oxford Cryosystems'
_olex2_submission_special_instructions 'No special instructions were received'

loop_
_space_group_symop_operation_xyz
'x, y, z'
'-x+1/2, y+1/2, -z+1/2'
'-x, -y, -z'
'x-1/2, -y-1/2, z-1/2'

loop_
_atom_site_label
_atom_site_type_symbol
_atom_site_fract_x
_atom_site_fract_y
_atom_site_fract_z
_atom_site_U_iso_or_equiv
_atom_site_adp_type
_atom_site_occupancy
_atom_site_site_symmetry_order
_atom_site_calc_flag
_atom_site_refinement_flags_posn
C1 C 1.1064(5) 0.5607(7) 0.13994(18) 0.0296(13) Uani 1 1 d .
H1 H 1.0684 0.6555 0.1165 0.036 Uiso 1 1 calc R
C2 C 1.0211(6) 0.5616(7) 0.1851(2) 0.0319(13) Uani 1 1 d .
H2 H 0.9286 0.5028 0.1746 0.038 Uiso 1 1 calc R
C3 C 0.9888(6) 0.7462(8) 0.2039(2) 0.0389(14) Uani 1 1 d .
H3A H 1.0785 0.8112 0.2119 0.047 Uiso 1 1 calc R
H3B H 0.9318 0.8116 0.1772 0.047 Uiso 1 1 calc R
C4 C 0.9112(5) 0.7438(8) 0.24840(19) 0.0337(13) Uani 1 1 d .
C5 C 0.9741(6) 0.8089(8) 0.29329(19) 0.0380(13) Uani 1 1 d .
H5 H 1.0655 0.8601 0.2952 0.046 Uiso 1 1 calc R
C6 C 0.9051(6) 0.8001(8) 0.3356(2) 0.0429(14) Uani 1 1 d .
H6 H 0.9500 0.8452 0.3660 0.051 Uiso 1 1 calc R
C7 C 0.7735(7) 0.7269(9) 0.3338(2) 0.0464(15) Uani 1 1 d .
H7 H 0.7274 0.7188 0.3628 0.056 Uiso 1 1 calc R
C8 C 0.7076(6) 0.6644(8) 0.2887(3) 0.0466(16) Uani 1 1 d .
H8 H 0.6151 0.6164 0.2868 0.056 Uiso 1 1 calc R
C9 C 0.7769(6) 0.6724(8) 0.2468(2) 0.0381(13) Uani 1 1 d .
H9 H 0.7316 0.6280 0.2165 0.046 Uiso 1 1 calc R
C10 C 1.0862(5) 0.3825(8) 0.1142(2) 0.0336(13) Uani 1 1 d .
C11 C 0.9743(5) 0.3541(8) 0.07631(18) 0.0333(13) Uani 1 1 d .
C12 C 0.9480(6) 0.1868(8) 0.05557(19) 0.0381(14) Uani 1 1 d .
H12 H 0.8720 0.1703 0.0303 0.046 Uiso 1 1 calc R
C13 C 1.0325(6) 0.0449(8) 0.0717(2) 0.0413(15) Uani 1 1 d .
H13 H 1.0150 -0.0690 0.0575 0.050 Uiso 1 1 calc R
C14 C 1.1436(6) 0.0698(8) 0.1090(2) 0.0417(15) Uani 1 1 d .
H14 H 1.2012 -0.0275 0.1206 0.050 Uiso 1 1 calc R
C15 C 1.1695(6) 0.2377(8) 0.1290(2) 0.0381(14) Uani 1 1 d .
H15 H 1.2473 0.2536 0.1536 0.046 Uiso 1 1 calc R
C16 C 1.3423(5) 0.6607(7) 0.12195(19) 0.0315(13) Uani 1 1 d .
C17 C 1.4699(6) 0.7424(8) 0.1393(2) 0.0370(13) Uani 1 1 d .
H17 H 1.4928 0.7600 0.1738 0.044 Uiso 1 1 calc R
C18 C 1.5635(5) 0.7979(8) 0.1074(2) 0.0373(13) Uani 1 1 d .
H18 H 1.6497 0.8531 0.1200 0.045 Uiso 1 1 calc R
C19 C 1.5310(5) 0.7727(8) 0.0569(2) 0.0361(13) Uani 1 1 d .
C20 C 1.4039(6) 0.6956(8) 0.0388(2) 0.0363(13) Uani 1 1 d .
H20 H 1.3801 0.6813 0.0043 0.044 Uiso 1 1 calc R
C21 C 1.3113(5) 0.6394(8) 0.07145(19) 0.0324(12) Uani 1 1 d .
H21 H 1.2249 0.5851 0.0588 0.039 Uiso 1 1 calc R
C22 C 1.6017(6) 0.8087(9) -0.0244(2) 0.0441(14) Uani 1 1 d .
H22A H 1.5947 0.6817 -0.0317 0.066 Uiso 1 1 calc GR
H22B H 1.6778 0.8606 -0.0409 0.066 Uiso 1 1 calc GR
H22C H 1.5123 0.8667 -0.0362 0.066 Uiso 1 1 calc GR
C23 C 1.0944(6) 0.4534(8) 0.2246(2) 0.0370(15) Uani 1 1 d .
Br1 Br 0.85002(6) 0.54272(9) 0.05492(2) 0.0411(4) Uani 1 1 d .
N1 N 1.2541(4) 0.5992(7) 0.15630(17) 0.0340(10) Uani 1 1 d D
N2 N 1.1528(5) 0.3664(8) 0.25514(19) 0.0469(13) Uani 1 1 d .
O1 O 1.6313(4) 0.8340(6) 0.02817(14) 0.0418(10) Uani 1 1 d .
H1A H 1.266(6) 0.666(7) 0.1824(15) 0.050 Uiso 1 1 d DR

loop_
_atom_site_aniso_label
_atom_site_aniso_U_11
_atom_site_aniso_U_22
_atom_site_aniso_U_33
_atom_site_aniso_U_23
_atom_site_aniso_U_13
_atom_site_aniso_U_12
C1 0.024(3) 0.044(4) 0.020(3) -0.002(2) -0.002(2) 0.000(2)
C2 0.026(3) 0.036(3) 0.032(3) 0.004(2) -0.003(2) 0.006(2)
C3 0.032(3) 0.042(3) 0.042(3) -0.003(3) 0.000(2) -0.003(3)
C4 0.026(3) 0.039(3) 0.033(3) -0.006(2) -0.008(2) 0.007(2)
C5 0.035(3) 0.048(4) 0.032(3) 0.003(3) 0.003(2) 0.008(3)
C6 0.049(3) 0.040(4) 0.038(3) -0.003(3) -0.004(3) 0.009(3)
C7 0.054(4) 0.040(4) 0.046(4) -0.005(3) 0.012(3) 0.007(3)
C8 0.038(3) 0.035(4) 0.070(4) 0.002(3) 0.020(3) 0.006(3)
C9 0.033(3) 0.036(3) 0.044(3) -0.006(3) 0.001(2) 0.000(3)
C10 0.029(2) 0.034(3) 0.037(3) -0.007(3) 0.001(2) -0.004(2)
C11 0.035(3) 0.042(4) 0.023(3) -0.002(2) 0.004(2) -0.002(2)
C12 0.036(3) 0.051(4) 0.028(3) -0.012(3) 0.003(2) -0.002(3)
C13 0.042(3) 0.038(4) 0.045(4) -0.010(3) 0.007(3) -0.005(3)
C14 0.043(3) 0.036(4) 0.046(4) 0.004(3) 0.007(3) 0.004(3)
C15 0.034(3) 0.039(4) 0.041(3) 0.005(3) 0.002(2) 0.007(3)
C16 0.024(2) 0.035(3) 0.034(3) -0.002(2) -0.001(2) 0.007(2)
C17 0.039(3) 0.030(3) 0.041(3) -0.004(3) -0.002(2) 0.003(3)
C18 0.031(3) 0.043(3) 0.038(3) -0.004(3) 0.005(2) -0.003(3)
C19 0.035(3) 0.038(3) 0.036(3) 0.005(3) 0.008(2) 0.002(2)
C20 0.037(3) 0.036(3) 0.036(3) -0.001(3) 0.002(2) 0.002(3)
C21 0.031(3) 0.036(3) 0.030(3) 0.000(2) 0.001(2) 0.000(2)
C22 0.050(3) 0.042(4) 0.041(3) 0.000(3) 0.012(3) -0.006(3)
C23 0.039(3) 0.043(4) 0.030(3) 0.002(3) 0.005(2) 0.003(3)
Br1 0.0364(5) 0.0427(6) 0.0414(5) -0.0025(2) -0.0081(3) 0.0035(2)
N1 0.029(2) 0.037(3) 0.035(3) -0.003(2) 0.0002(19) -0.001(2)
N2 0.045(3) 0.058(4) 0.040(3) 0.009(3) 0.014(2) 0.007(3)
O1 0.037(2) 0.051(3) 0.038(2) 0.0013(19) 0.0053(17) 0.0000(18)

loop_
_atom_type_symbol
_atom_type_description
_atom_type_scat_dispersion_real
_atom_type_scat_dispersion_imag
_atom_type_scat_source
C C 0.0181 0.0091 'International Tables Vol C Tables 4.2.6.8 and 6.1.1.4'
H H 0.0000 0.0000 'International Tables Vol C Tables 4.2.6.8 and 6.1.1.4'
Br Br -0.6763 1.2805 'International Tables Vol C Tables 4.2.6.8 and 6.1.1.4'
N N 0.0311 0.0180 'International Tables Vol C Tables 4.2.6.8 and 6.1.1.4'
O O 0.0492 0.0322 'International Tables Vol C Tables 4.2.6.8 and 6.1.1.4'

loop_
_geom_angle_atom_site_label_1
_geom_angle_atom_site_label_2
_geom_angle_atom_site_label_3
_geom_angle
C2 C1 H1 108.7
C10 C1 H1 108.7
C10 C1 C2 108.6(4)
N1 C1 H1 108.7
N1 C1 C2 109.4(4)
N1 C1 C10 112.6(4)
C1 C2 H2 107.2
C3 C2 C1 114.5(5)
C3 C2 H2 107.2
C23 C2 C1 109.4(4)
C23 C2 H2 107.2
C23 C2 C3 111.1(5)
C2 C3 H3A 108.9
C2 C3 H3B 108.9
H3A C3 H3B 107.7
C4 C3 C2 113.6(5)
C4 C3 H3A 108.9
C4 C3 H3B 108.9
C5 C4 C3 120.6(5)
C9 C4 C3 121.5(5)
C9 C4 C5 117.9(5)
C4 C5 H5 119.5
C4 C5 C6 121.1(5)
C6 C5 H5 119.5
C5 C6 H6 119.8
C7 C6 C5 120.5(5)
C7 C6 H6 119.8
C6 C7 H7 120.5
C6 C7 C8 119.1(6)
C8 C7 H7 120.5
C7 C8 H8 119.9
C9 C8 C7 120.2(6)
C9 C8 H8 119.9
C4 C9 H9 119.4
C8 C9 C4 121.2(5)
C8 C9 H9 119.4
C11 C10 C1 121.1(5)
C15 C10 C1 121.8(5)
C15 C10 C11 116.9(5)
C10 C11 Br1 120.2(4)
C12 C11 C10 121.3(5)
C12 C11 Br1 118.4(4)
C11 C12 H12 120.0
C13 C12 C11 120.1(5)
C13 C12 H12 120.0
C12 C13 H13 120.2
C12 C13 C14 119.7(5)
C14 C13 H13 120.2
C13 C14 H14 120.2
C15 C14 C13 119.7(6)
C15 C14 H14 120.2
C10 C15 C14 122.4(5)
C10 C15 H15 118.8
C14 C15 H15 118.8
C17 C16 N1 118.9(5)
C21 C16 C17 117.8(5)
C21 C16 N1 123.3(5)
C16 C17 H17 119.3
C18 C17 C16 121.4(5)
C18 C17 H17 119.3
C17 C18 H18 120.1
C17 C18 C19 119.7(5)
C19 C18 H18 120.1
C20 C19 C18 119.9(5)
C20 C19 O1 124.9(5)
O1 C19 C18 115.2(5)
C19 C20 H20 120.2
C19 C20 C21 119.6(5)
C21 C20 H20 120.2
C16 C21 C20 121.5(5)
C16 C21 H21 119.2
C20 C21 H21 119.2
H22A C22 H22B 109.5
H22A C22 H22C 109.5
H22B C22 H22C 109.5
O1 C22 H22A 109.5
O1 C22 H22B 109.5
O1 C22 H22C 109.5
N2 C23 C2 179.0(6)
C1 N1 H1A 113(4)
C16 N1 C1 119.5(4)
C16 N1 H1A 109(4)
C19 O1 C22 116.8(4)

loop_
_geom_bond_atom_site_label_1
_geom_bond_atom_site_label_2
_geom_bond_distance
C1 H1 1.0000
C1 C2 1.555(8)
C1 C10 1.519(8)
C1 N1 1.458(6)
C2 H2 1.0000
C2 C3 1.528(8)
C2 C23 1.463(8)
C3 H3A 0.9900
C3 H3B 0.9900
C3 C4 1.494(8)
C4 C5 1.390(7)
C4 C9 1.387(8)
C5 H5 0.9500
C5 C6 1.396(8)
C6 H6 0.9500
C6 C7 1.368(9)
C7 H7 0.9500
C7 C8 1.398(9)
C8 H8 0.9500
C8 C9 1.386(8)
C9 H9 0.9500
C10 C11 1.416(7)
C10 C15 1.383(8)
C11 C12 1.395(8)
C11 Br1 1.902(6)
C12 H12 0.9500
C12 C13 1.381(8)
C13 H13 0.9500
C13 C14 1.395(9)
C14 H14 0.9500
C14 C15 1.390(9)
C15 H15 0.9500
C16 C17 1.399(7)
C16 C21 1.386(7)
C16 N1 1.408(7)
C17 H17 0.9500
C17 C18 1.382(8)
C18 H18 0.9500
C18 C19 1.390(7)
C19 C20 1.384(8)
C19 O1 1.385(6)
C20 H20 0.9500
C20 C21 1.391(8)
C21 H21 0.9500
C22 H22A 0.9800
C22 H22B 0.9800
C22 H22C 0.9800
C22 O1 1.442(7)
C23 N2 1.154(7)
N1 H1A 0.87(2)

loop_
_geom_torsion_atom_site_label_1
_geom_torsion_atom_site_label_2
_geom_torsion_atom_site_label_3
_geom_torsion_atom_site_label_4
_geom_torsion
C1 C2 C3 C4 -177.9(4)
C1 C10 C11 C12 -174.4(5)
C1 C10 C11 Br1 2.3(7)
C1 C10 C15 C14 173.6(5)
C2 C1 C10 C11 89.7(6)
C2 C1 C10 C15 -85.8(6)
C2 C1 N1 C16 -159.9(5)
C2 C3 C4 C5 114.7(6)
C2 C3 C4 C9 -63.2(7)
C3 C4 C5 C6 -177.1(6)
C3 C4 C9 C8 177.5(6)
C4 C5 C6 C7 -0.1(9)
C5 C4 C9 C8 -0.5(9)
C5 C6 C7 C8 -1.3(9)
C6 C7 C8 C9 1.7(9)
C7 C8 C9 C4 -0.8(9)
C9 C4 C5 C6 1.0(8)
C10 C1 C2 C3 -159.9(4)
C10 C1 C2 C23 74.7(5)
C10 C1 N1 C16 79.1(6)
C10 C11 C12 C13 -0.5(8)
C11 C10 C15 C14 -2.0(8)
C11 C12 C13 C14 0.3(9)
C12 C13 C14 C15 -1.0(9)
C13 C14 C15 C10 1.9(9)
C15 C10 C11 C12 1.3(8)
C15 C10 C11 Br1 178.0(4)
C16 C17 C18 C19 0.0(8)
C17 C16 C21 C20 0.5(8)
C17 C16 N1 C1 162.7(5)
C17 C18 C19 C20 1.4(9)
C17 C18 C19 O1 179.6(5)
C18 C19 C20 C21 -1.8(9)
C18 C19 O1 C22 179.5(5)
C19 C20 C21 C16 0.9(8)
C20 C19 O1 C22 -2.4(8)
C21 C16 C17 C18 -0.9(8)
C21 C16 N1 C1 -19.5(8)
C23 C2 C3 C4 -53.5(6)
Br1 C11 C12 C13 -177.2(4)
N1 C1 C2 C3 76.7(6)
N1 C1 C2 C23 -48.6(6)
N1 C1 C10 C11 -148.9(5)
N1 C1 C10 C15 35.6(7)
N1 C16 C17 C18 177.0(5)
N1 C16 C21 C20 -177.4(5)
O1 C19 C20 C21 -179.9(5)
